data_7153519
loop_
_publ_author_name
'van Staveren, Dave R.'
'Mundwiler, Stefan'
'Hoffmanns, Ulrich'
'Pak, Jae Kyoung'
'Spingler, Bernhard'
'Metzler-Nolte, Nils'
'Alberto, Roger'

_publ_section_title
;
 Conjugation of a novel histidine derivative to biomolecules and labelling
 with [99mTc(OH2)3(CO)3]+Electronic supplementary information (ESI)
 available: complete 1H and 13C NMR spectra of 14, 15, 16 and 19. See
 http://www.rsc.org/suppdata/ob/b4/b405575f/
;
_journal_issue 18
_journal_name_full 'Organic &amp;  Biomolecular Chemistry'
_journal_page_first 2593
_journal_page_last 2603
_journal_paper_doi 10.1039/b405575f
_journal_volume 2
_journal_year 2004
_chemical_formula_sum 'C16 H16 N3 O6 Tc'
_chemical_formula_weight 444.32
_chemical_name_systematic
;
?
;
_space_group_IT_number 19
_symmetry_cell_setting orthorhombic
_symmetry_space_group_name_Hall 'P 2ac 2ab'
_symmetry_space_group_name_H-M 'P 21 21 21'
_atom_sites_solution_hydrogens geom
_atom_sites_solution_primary direct
_atom_sites_solution_secondary difmap
_audit_creation_method SHELXL-97
_cell_angle_alpha 90.00
_cell_angle_beta 90.00
_cell_angle_gamma 90.00
_cell_formula_units_Z 4
_cell_length_a 9.0094(5)
_cell_length_b 13.0282(7)
_cell_length_c 15.5661(12)
_cell_measurement_reflns_used 8000
_cell_measurement_temperature 183(2)
_cell_volume 1827.1(2)
_computing_cell_refinement 'IPDS (Stoe, 1999)'
_computing_data_collection 'IPDS (Stoe, 1999)'
_computing_data_reduction 'X-RED (Stoe, 1999)'
_computing_molecular_graphics 'ORTEP-3 (Farrugia, 1997)'
_computing_publication_material 'SHELXL-97 (Sheldrick, 1997)'
_computing_structure_refinement 'SHELXL-97 (Sheldrick, 1997)'
_computing_structure_solution 'SHELXS-97 (Sheldrick, 1990)'
_diffrn_ambient_temperature 183(2)
_diffrn_measured_fraction_theta_full 0.984
_diffrn_measured_fraction_theta_max 0.984
_diffrn_measurement_device_type 'Stoe IPDS'
_diffrn_measurement_method '/f oscillation scan'
_diffrn_radiation_monochromator graphite
_diffrn_radiation_source 'fine-focus sealed tube'
_diffrn_radiation_type MoK\a
_diffrn_radiation_wavelength 0.71073
_diffrn_reflns_av_R_equivalents 0.0502
_diffrn_reflns_av_sigmaI/netI 0.0429
_diffrn_reflns_limit_h_max 11
_diffrn_reflns_limit_h_min -11
_diffrn_reflns_limit_k_max 17
_diffrn_reflns_limit_k_min -17
_diffrn_reflns_limit_l_max 20
_diffrn_reflns_limit_l_min -20
_diffrn_reflns_number 28804
_diffrn_reflns_theta_full 28.23
_diffrn_reflns_theta_max 28.23
_diffrn_reflns_theta_min 2.61
_diffrn_standards_interval_count 'every image'
_diffrn_standards_interval_time 5
_diffrn_standards_number 50-200
_exptl_absorpt_coefficient_mu 0.825
_exptl_absorpt_correction_T_max 0.9396
_exptl_absorpt_correction_T_min 0.8631
_exptl_absorpt_correction_type numerical
_exptl_crystal_colour colorless
_exptl_crystal_density_diffrn 1.615
_exptl_crystal_density_method 'not measured'
_exptl_crystal_description block
_exptl_crystal_F_000 896
_exptl_crystal_size_max 0.21
_exptl_crystal_size_mid 0.17
_exptl_crystal_size_min 0.13
_refine_diff_density_max 0.654
_refine_diff_density_min -0.893
_refine_diff_density_rms 0.083
_refine_ls_abs_structure_details 'Flack H D (1983), Acta Cryst. A39, 876-881'
_refine_ls_abs_structure_Flack -0.03(5)
_refine_ls_extinction_method none
_refine_ls_goodness_of_fit_ref 0.981
_refine_ls_hydrogen_treatment mixed
_refine_ls_matrix_type full
_refine_ls_number_parameters 241
_refine_ls_number_reflns 4425
_refine_ls_number_restraints 3
_refine_ls_restrained_S_all 0.981
_refine_ls_R_factor_all 0.0501
_refine_ls_R_factor_gt 0.0386
_refine_ls_shift/su_max 0.008
_refine_ls_shift/su_mean 0.000
_refine_ls_structure_factor_coef Fsqd
_refine_ls_weighting_details 'calc w=1/[\s^2^(Fo^2^)+(0.0554P)^2^+0.0000P] where P=(Fo^2^+2Fc^2^)/3'
_refine_ls_weighting_scheme calc
_refine_ls_wR_factor_gt 0.0874
_refine_ls_wR_factor_ref 0.0915
_reflns_number_gt 3590
_reflns_number_total 4425
_reflns_threshold_expression >2sigma(I)
_cod_data_source_file b405575fsup1.cif
_cod_data_source_block ra041201
_cod_original_sg_symbol_H-M P212121
_cod_database_code 7153519

loop_
_symmetry_equiv_pos_as_xyz
'x, y, z'
'-x+1/2, -y, z+1/2'
'x+1/2, -y+1/2, -z'
'-x, y+1/2, -z+1/2'

loop_
_atom_site_label
_atom_site_type_symbol
_atom_site_fract_x
_atom_site_fract_y
_atom_site_fract_z
_atom_site_U_iso_or_equiv
_atom_site_adp_type
_atom_site_occupancy
_atom_site_symmetry_multiplicity
_atom_site_calc_flag
_atom_site_refinement_flags
Tc1 Tc 0.02099(4) 0.60922(3) -0.12908(2) 0.03676(9) Uani 1 1 d .
N1 N -0.1442(4) 0.6382(3) -0.0279(2) 0.0389(8) Uani 1 1 d .
H1A H -0.1889 0.6990 -0.0371 0.047 Uiso 1 1 calc R
H1B H -0.2140 0.5888 -0.0288 0.047 Uiso 1 1 calc R
N2 N 0.0605(4) 0.4713(2) -0.0503(2) 0.0322(7) Uani 1 1 d .
N3 N 0.1564(4) 0.3226(3) -0.0114(2) 0.0366(7) Uani 1 1 d .
O1 O -0.1845(5) 0.5020(3) -0.2569(2) 0.0637(10) Uani 1 1 d .
O2 O 0.2815(5) 0.5653(4) -0.2506(2) 0.0756(13) Uani 1 1 d .
O3 O -0.0317(6) 0.8089(3) -0.2295(3) 0.0804(13) Uani 1 1 d .
O4 O 0.1448(3) 0.6850(2) -0.02814(18) 0.0382(7) Uani 1 1 d .
O5 O 0.1532(4) 0.7156(3) 0.1122(2) 0.0533(9) Uani 1 1 d .
O10 O 0.0957(7) 0.7167(5) 0.2894(3) 0.0946(16) Uani 1 1 d D
H11 H 0.116(11) 0.782(2) 0.281(4) 0.113 Uiso 1 1 d D
H12 H 0.088(10) 0.692(5) 0.238(2) 0.113 Uiso 1 1 d D
C1 C -0.1051(6) 0.5421(4) -0.2086(3) 0.0503(12) Uani 1 1 d .
C2 C 0.1839(6) 0.5819(4) -0.2048(3) 0.0504(12) Uani 1 1 d .
C3 C -0.0126(7) 0.7354(4) -0.1909(3) 0.0574(12) Uani 1 1 d .
C4 C 0.0870(5) 0.6842(3) 0.0476(3) 0.0384(9) Uani 1 1 d .
C5 C -0.0686(5) 0.6391(3) 0.0570(3) 0.0358(9) Uani 1 1 d .
H5 H -0.1261 0.6812 0.0972 0.043 Uiso 1 1 calc R
C6 C -0.0583(5) 0.5292(3) 0.0915(3) 0.0353(9) Uani 1 1 d .
H6A H -0.0145 0.5313 0.1483 0.042 Uiso 1 1 calc R
H6B H -0.1581 0.5020 0.0973 0.042 Uiso 1 1 calc R
C7 C 0.0307(5) 0.4567(3) 0.0366(2) 0.0331(7) Uani 1 1 d .
C8 C 0.0899(5) 0.3644(3) 0.0612(2) 0.0357(9) Uani 1 1 d .
H8 H 0.0862 0.3354 0.1157 0.043 Uiso 1 1 calc R
C9 C 0.1367(4) 0.3899(3) -0.0764(2) 0.0352(7) Uani 1 1 d .
H9 H 0.1719 0.3804 -0.1320 0.042 Uiso 1 1 calc R
C10 C 0.2365(5) 0.2250(3) -0.0156(3) 0.0438(10) Uani 1 1 d .
H10A H 0.3156 0.2254 0.0267 0.053 Uiso 1 1 calc R
H10B H 0.2815 0.2180 -0.0719 0.053 Uiso 1 1 calc R
C11 C 0.1361(5) 0.1336(3) 0.0009(3) 0.0390(9) Uani 1 1 d .
C12 C 0.0402(5) 0.0980(4) -0.0618(3) 0.0498(10) Uani 1 1 d .
H12' H 0.0365 0.1311 -0.1147 0.060 Uiso 1 1 calc R
C13 C -0.0507(6) 0.0136(4) -0.0468(4) 0.0591(13) Uani 1 1 d .
H13 H -0.1151 -0.0094 -0.0894 0.071 Uiso 1 1 calc R
C14 C -0.0449(6) -0.0361(4) 0.0318(4) 0.0595(14) Uani 1 1 d .
H14 H -0.1047 -0.0930 0.0419 0.071 Uiso 1 1 calc R
C15 C 0.0496(6) -0.0013(4) 0.0951(4) 0.0562(13) Uani 1 1 d .
H15 H 0.0532 -0.0347 0.1478 0.067 Uiso 1 1 calc R
C16 C 0.1399(6) 0.0838(3) 0.0803(3) 0.0464(11) Uani 1 1 d .
H16 H 0.2028 0.1074 0.1234 0.056 Uiso 1 1 calc R

loop_
_atom_site_aniso_label
_atom_site_aniso_U_11
_atom_site_aniso_U_22
_atom_site_aniso_U_33
_atom_site_aniso_U_23
_atom_site_aniso_U_13
_atom_site_aniso_U_12
Tc1 0.03578(16) 0.03797(15) 0.03653(14) 0.00551(14) -0.00275(13) -0.00118(14)
N1 0.0295(19) 0.039(2) 0.048(2) -0.0010(15) 0.0016(14) 0.0047(13)
N2 0.037(2) 0.0272(15) 0.0328(15) 0.0068(12) -0.0003(12) 0.0052(13)
N3 0.037(2) 0.0312(17) 0.0416(17) 0.0020(14) 0.0026(14) 0.0041(14)
O1 0.060(3) 0.087(3) 0.0436(19) -0.0004(19) -0.0148(17) -0.020(2)
O2 0.057(3) 0.120(4) 0.050(2) 0.010(2) 0.0211(18) 0.006(2)
O3 0.103(4) 0.053(2) 0.085(3) 0.0394(19) -0.020(3) -0.008(2)
O4 0.0355(17) 0.0391(16) 0.0401(16) -0.0017(13) -0.0028(12) -0.0079(13)
O5 0.056(2) 0.0583(19) 0.0455(19) -0.0014(15) -0.0028(15) -0.0242(16)
O10 0.107(4) 0.122(4) 0.055(2) -0.019(3) 0.004(3) 0.000(4)
C1 0.049(3) 0.055(3) 0.046(2) 0.016(2) 0.005(2) 0.003(2)
C2 0.053(3) 0.058(3) 0.041(2) 0.011(2) -0.005(2) -0.006(2)
C3 0.051(3) 0.070(3) 0.051(2) 0.003(2) -0.005(2) -0.005(3)
C4 0.046(3) 0.034(2) 0.036(2) -0.0025(17) -0.0053(17) -0.0035(17)
C5 0.035(2) 0.036(2) 0.0362(19) -0.0065(16) 0.0018(15) 0.0001(15)
C6 0.033(2) 0.0347(19) 0.0382(19) -0.0019(15) 0.0031(15) -0.0027(15)
C7 0.032(2) 0.0337(17) 0.0335(16) -0.0012(13) 0.0011(16) -0.0010(17)
C8 0.037(2) 0.038(2) 0.0318(18) 0.0037(15) 0.0007(15) 0.0011(16)
C9 0.037(2) 0.0356(18) 0.0327(17) 0.0000(18) 0.0030(13) 0.003(2)
C10 0.040(3) 0.037(2) 0.054(3) -0.0012(19) 0.0049(19) 0.0060(19)
C11 0.034(2) 0.035(2) 0.047(2) -0.0027(16) 0.0019(17) 0.0085(16)
C12 0.049(3) 0.048(2) 0.052(2) -0.007(2) 0.0009(19) 0.004(2)
C13 0.045(3) 0.053(3) 0.079(3) -0.020(3) -0.010(2) 0.003(2)
C14 0.041(3) 0.037(2) 0.100(4) -0.003(2) 0.012(3) 0.001(2)
C15 0.049(3) 0.049(3) 0.070(3) 0.015(2) 0.010(2) 0.007(2)
C16 0.044(3) 0.043(3) 0.053(3) 0.0051(18) 0.000(2) 0.0018(18)

loop_
_atom_type_symbol
_atom_type_description
_atom_type_scat_dispersion_real
_atom_type_scat_dispersion_imag
_atom_type_scat_source
C C 0.0033 0.0016 'International Tables Vol C Tables 4.2.6.8 and 6.1.1.4'
H H 0.0000 0.0000 'International Tables Vol C Tables 4.2.6.8 and 6.1.1.4'
Tc Tc -1.4390 0.7593 'International Tables Vol C Tables 4.2.6.8 and 6.1.1.4'
N N 0.0061 0.0033 'International Tables Vol C Tables 4.2.6.8 and 6.1.1.4'
O O 0.0106 0.0060 'International Tables Vol C Tables 4.2.6.8 and 6.1.1.4'

loop_
_geom_angle_atom_site_label_1
_geom_angle_atom_site_label_2
_geom_angle_atom_site_label_3
_geom_angle
C1 Tc1 C2 88.4(2)
C1 Tc1 C3 88.5(2)
C2 Tc1 C3 88.4(2)
C1 Tc1 O4 173.62(17)
C2 Tc1 O4 97.84(17)
C3 Tc1 O4 93.12(17)
C1 Tc1 N1 98.14(18)
C2 Tc1 N1 172.21(18)
C3 Tc1 N1 96.01(19)
O4 Tc1 N1 75.56(12)
C1 Tc1 N2 94.84(17)
C2 Tc1 N2 93.84(17)
C3 Tc1 N2 176.05(17)
O4 Tc1 N2 83.36(12)
N1 Tc1 N2 81.41(12)
C5 N1 Tc1 109.2(2)
C9 N2 C7 106.7(3)
C9 N2 Tc1 124.4(2)
C7 N2 Tc1 128.4(2)
C9 N3 C8 107.3(3)
C9 N3 C10 126.5(4)
C8 N3 C10 126.1(4)
C4 O4 Tc1 116.9(3)
O1 C1 Tc1 178.8(5)
O2 C2 Tc1 179.7(5)
O3 C3 Tc1 178.2(5)
O5 C4 O4 123.0(4)
O5 C4 C5 119.5(4)
O4 C4 C5 117.4(4)
N1 C5 C4 109.8(3)
N1 C5 C6 109.4(3)
C4 C5 C6 109.7(3)
C7 C6 C5 114.8(3)
C8 C7 N2 108.4(3)
C8 C7 C6 126.9(3)
N2 C7 C6 124.6(3)
C7 C8 N3 106.6(3)
N2 C9 N3 111.0(3)
N3 C10 C11 112.3(4)
C12 C11 C16 118.9(4)
C12 C11 C10 121.1(4)
C16 C11 C10 119.9(4)
C11 C12 C13 121.0(5)
C14 C13 C12 119.6(5)
C15 C14 C13 120.0(5)
C14 C15 C16 120.3(5)
C15 C16 C11 120.1(5)

loop_
_geom_bond_atom_site_label_1
_geom_bond_atom_site_label_2
_geom_bond_distance
Tc1 C1 1.895(6)
Tc1 C2 1.916(5)
Tc1 C3 1.929(5)
Tc1 O4 2.165(3)
Tc1 N1 2.200(3)
Tc1 N2 2.204(3)
N1 C5 1.486(5)
N2 C9 1.328(5)
N2 C7 1.392(5)
N3 C9 1.350(5)
N3 C8 1.389(5)
N3 C10 1.464(5)
O1 C1 1.161(6)
O2 C2 1.153(6)
O3 C3 1.143(6)
O4 C4 1.290(5)
O5 C4 1.237(5)
C4 C5 1.527(6)
C5 C6 1.532(6)
C6 C7 1.505(5)
C7 C8 1.370(5)
C10 C11 1.518(6)
C11 C12 1.382(6)
C11 C16 1.397(6)
C12 C13 1.391(7)
C13 C14 1.386(8)
C14 C15 1.378(8)
C15 C16 1.394(7)

loop_
_geom_torsion_atom_site_label_1
_geom_torsion_atom_site_label_2
_geom_torsion_atom_site_label_3
_geom_torsion_atom_site_label_4
_geom_torsion
C1 Tc1 N1 C5 150.4(3)
C2 Tc1 N1 C5 3.9(15)
C3 Tc1 N1 C5 -120.3(3)
O4 Tc1 N1 C5 -28.6(3)
N2 Tc1 N1 C5 56.7(3)
C1 Tc1 N2 C9 68.1(4)
C2 Tc1 N2 C9 -20.6(4)
C3 Tc1 N2 C9 -145(3)
O4 Tc1 N2 C9 -118.0(3)
N1 Tc1 N2 C9 165.6(3)
C1 Tc1 N2 C7 -121.1(4)
C2 Tc1 N2 C7 150.2(4)
C3 Tc1 N2 C7 26(3)
O4 Tc1 N2 C7 52.7(3)
N1 Tc1 N2 C7 -23.6(3)
C1 Tc1 O4 C4 10.6(17)
C2 Tc1 O4 C4 -156.3(3)
C3 Tc1 O4 C4 114.9(3)
N1 Tc1 O4 C4 19.5(3)
N2 Tc1 O4 C4 -63.3(3)
C2 Tc1 C1 O1 -151(22)
C3 Tc1 C1 O1 -62(22)
O4 Tc1 C1 O1 42(23)
N1 Tc1 C1 O1 34(22)
N2 Tc1 C1 O1 116(22)
C1 Tc1 C2 O2 14(99)
C3 Tc1 C2 O2 -75(99)
O4 Tc1 C2 O2 -168(100)
N1 Tc1 C2 O2 161(100)
N2 Tc1 C2 O2 108(99)
C1 Tc1 C3 O3 -49(17)
C2 Tc1 C3 O3 40(17)
O4 Tc1 C3 O3 137(17)
N1 Tc1 C3 O3 -147(17)
N2 Tc1 C3 O3 164(15)
Tc1 O4 C4 O5 172.5(3)
Tc1 O4 C4 C5 -5.6(5)
Tc1 N1 C5 C4 34.2(4)
Tc1 N1 C5 C6 -86.2(3)
O5 C4 C5 N1 161.8(4)
O4 C4 C5 N1 -20.0(5)
O5 C4 C5 C6 -78.0(5)
O4 C4 C5 C6 100.2(4)
N1 C5 C6 C7 61.8(4)
C4 C5 C6 C7 -58.7(4)
C9 N2 C7 C8 -0.5(5)
Tc1 N2 C7 C8 -172.5(3)
C9 N2 C7 C6 -177.8(4)
Tc1 N2 C7 C6 10.2(6)
C5 C6 C7 C8 161.8(4)
C5 C6 C7 N2 -21.4(6)
N2 C7 C8 N3 0.1(5)
C6 C7 C8 N3 177.3(4)
C9 N3 C8 C7 0.4(5)
C10 N3 C8 C7 178.8(4)
C7 N2 C9 N3 0.8(5)
Tc1 N2 C9 N3 173.2(3)
C8 N3 C9 N2 -0.7(5)
C10 N3 C9 N2 -179.1(4)
C9 N3 C10 C11 -116.5(5)
C8 N3 C10 C11 65.4(6)
N3 C10 C11 C12 76.7(5)
N3 C10 C11 C16 -103.5(5)
C16 C11 C12 C13 -0.4(7)
C10 C11 C12 C13 179.4(4)
C11 C12 C13 C14 -0.3(7)
C12 C13 C14 C15 0.6(8)
C13 C14 C15 C16 -0.2(8)
C14 C15 C16 C11 -0.6(7)
C12 C11 C16 C15 0.9(7)
C10 C11 C16 C15 -178.9(4)
